data_7229923
loop_
_publ_author_name
'Xin, Bingjing'
'Sang, Jianwei'
'Gao, Yi'
'Li, Guanghua'
'Shi, Zhan'
'Feng, Shouhua'

_publ_section_title
;
 A pillared-layered copper(i) halide-based metal--organic framework
 exhibiting dual emission, and piezochromic and thermochromic properties
 with a large temperature-dependent emission red-shift
;
_journal_issue 4
_journal_name_full 'RSC Advances'
_journal_page_first 1973
_journal_paper_doi 10.1039/C7RA11950J
_journal_volume 8
_journal_year 2018
_chemical_formula_moiety 'C16 H32 Br2 Cu6 I6 N4'
_chemical_formula_sum 'C16 H32 Br2 Cu6 I6 N4'
_chemical_formula_weight 1582.92
_chemical_melting_point ?
_chemical_name_systematic
; 
 ? 
;
_space_group_IT_number 2
_symmetry_cell_setting triclinic
_symmetry_space_group_name_Hall '-P 1'
_symmetry_space_group_name_H-M 'P -1'
_atom_sites_solution_hydrogens geom
_atom_sites_solution_primary direct
_atom_sites_solution_secondary difmap
_audit_creation_method SHELXL-97
_audit_update_record
;
2013-10-22 deposited with the CCDC.
2017-12-29 downloaded from the CCDC.
;
_cell_angle_alpha 62.77(3)
_cell_angle_beta 64.90(3)
_cell_angle_gamma 84.22(3)
_cell_formula_units_Z 1
_cell_length_a 9.856(2)
_cell_length_b 9.951(2)
_cell_length_c 10.625(2)
_cell_measurement_reflns_used 3714
_cell_measurement_temperature 293(2)
_cell_measurement_theta_max 27.49
_cell_measurement_theta_min 3.94
_cell_volume 833.4(5)
_computing_cell_refinement Process-auto
_computing_data_collection Process-auto
_computing_data_reduction Process-auto
_computing_structure_refinement 'SHELXL-97 (Sheldrick, 1997)'
_computing_structure_solution 'SHELXS-97 (Sheldrick, 1990)'
_diffrn_ambient_temperature 293(2)
_diffrn_detector_area_resol_mean 10.0
_diffrn_measured_fraction_theta_full 0.972
_diffrn_measured_fraction_theta_max 0.972
_diffrn_measurement_device_type 'Rigaku RAXIS-RAPID'
_diffrn_measurement_method omega-scan
_diffrn_radiation_monochromator graphite
_diffrn_radiation_source 'fine-focus sealed tube'
_diffrn_radiation_type MoK\a
_diffrn_radiation_wavelength 0.71073
_diffrn_reflns_av_R_equivalents 0.0376
_diffrn_reflns_av_sigmaI/netI 0.0504
_diffrn_reflns_limit_h_max 12
_diffrn_reflns_limit_h_min -12
_diffrn_reflns_limit_k_max 12
_diffrn_reflns_limit_k_min -12
_diffrn_reflns_limit_l_max 13
_diffrn_reflns_limit_l_min -13
_diffrn_reflns_number 8110
_diffrn_reflns_theta_full 27.49
_diffrn_reflns_theta_max 27.49
_diffrn_reflns_theta_min 3.94
_diffrn_standards_decay_% 0
_diffrn_standards_interval_count 0
_diffrn_standards_interval_time 0
_diffrn_standards_number 0
_exptl_absorpt_coefficient_mu 11.728
_exptl_absorpt_correction_T_max 0.2916
_exptl_absorpt_correction_T_min 0.1927
_exptl_absorpt_correction_type empirical
_exptl_absorpt_process_details Process-auto
_exptl_crystal_colour colourless
_exptl_crystal_density_diffrn 3.154
_exptl_crystal_density_meas ?
_exptl_crystal_density_method 'not measured'
_exptl_crystal_description block
_exptl_crystal_F_000 718
_exptl_crystal_size_max 0.15
_exptl_crystal_size_mid 0.13
_exptl_crystal_size_min 0.11
_refine_diff_density_max 2.788
_refine_diff_density_min -1.977
_refine_diff_density_rms 0.241
_refine_ls_extinction_method none
_refine_ls_goodness_of_fit_ref 1.086
_refine_ls_hydrogen_treatment constr
_refine_ls_matrix_type full
_refine_ls_number_parameters 154
_refine_ls_number_reflns 3714
_refine_ls_number_restraints 0
_refine_ls_restrained_S_all 1.086
_refine_ls_R_factor_all 0.0696
_refine_ls_R_factor_gt 0.0545
_refine_ls_shift/su_max 0.001
_refine_ls_shift/su_mean 0.000
_refine_ls_structure_factor_coef Fsqd
_refine_ls_weighting_details 'calc w=1/[\s^2^(Fo^2^)+(0.0751P)^2^+4.7119P] where P=(Fo^2^+2Fc^2^)/3'
_refine_ls_weighting_scheme calc
_refine_ls_wR_factor_gt 0.1433
_refine_ls_wR_factor_ref 0.1528
_reflns_number_gt 2894
_reflns_number_total 3714
_reflns_threshold_expression >2sigma(I)
_cod_data_source_file c7ra11950j2.cif
_cod_data_source_block compound-1
_cod_depositor_comments
;
The following automatic conversions were performed:

'_chemical_melting_point' value 'not measured' was changed to '?' -
the value is undefined or not given.

'_symmetry_cell_setting' value 'Triclinic' changed to 'triclinic'
according to
/home/data/users/saulius/crontab/automatic-downloads/rss-feeds/RSC/lib/dictionaries/cif_core.dic
dictionary named 'cif_core.dic' version 2.4.2 from 2011-04-26.

'_exptl_crystal_density_meas' value 'none' was changed to '?' - the
value is perceived as not measured.

Automatic conversion script
Id: cif_fix_values 4973 2017-02-22 13:04:09Z antanas 
;
_cod_original_cell_volume 833.4(3)
_cod_original_sg_symbol_Hall -P1
_cod_original_sg_symbol_H-M P-1
_cod_database_code 7229923

loop_
_symmetry_equiv_pos_as_xyz
'x, y, z'
'-x, -y, -z'

loop_
_atom_site_label
_atom_site_type_symbol
_atom_site_fract_x
_atom_site_fract_y
_atom_site_fract_z
_atom_site_U_iso_or_equiv
_atom_site_adp_type
_atom_site_occupancy
_atom_site_symmetry_multiplicity
_atom_site_calc_flag
I1 I 1.17294(7) -0.17960(8) 1.00865(8) 0.0413(2) Uani 1 1 d
I2 I 1.16479(8) -0.40969(9) 0.74522(8) 0.0487(2) Uani 1 1 d
I3 I 1.57696(9) 0.15741(9) 0.74151(8) 0.0512(2) Uani 1 1 d
Br1 Br 0.82926(11) -0.16679(11) 0.86727(13) 0.0399(3) Uani 1 1 d
Cu1 Cu 0.9849(2) -0.3616(2) 0.9838(2) 0.0714(5) Uani 1 1 d
Cu2 Cu 0.99737(17) -0.00407(17) 0.87903(15) 0.0519(4) Uani 1 1 d
Cu3 Cu 1.3600(2) 0.0150(2) 1.0177(2) 0.0720(5) Uani 1 1 d
N1 N 1.3293(8) 0.3381(9) 0.3710(8) 0.0314(16) Uani 1 1 d
N2 N 1.1434(9) 0.1471(9) 0.6477(9) 0.0338(16) Uani 1 1 d
C1 C 1.3617(12) 0.1817(12) 0.3980(13) 0.046(2) Uani 1 1 d
H1A H 1.4660 0.1714 0.3813 0.080 Uiso 1 1 calc
H1B H 1.3458 0.1597 0.3249 0.080 Uiso 1 1 calc
C2 C 1.2574(19) 0.0704(13) 0.5654(14) 0.069(4) Uani 1 1 d
H2A H 1.2060 -0.0066 0.5639 0.080 Uiso 1 1 calc
H2B H 1.3174 0.0197 0.6230 0.080 Uiso 1 1 calc
C3 C 1.1677(12) 0.3536(14) 0.3887(12) 0.051(3) Uani 1 1 d
H3A H 1.1574 0.3428 0.3069 0.080 Uiso 1 1 calc
H3B H 1.1414 0.4531 0.3800 0.080 Uiso 1 1 calc
C4 C 1.0631(13) 0.2291(19) 0.5495(15) 0.069(4) Uani 1 1 d
H4A H 0.9820 0.2747 0.6027 0.080 Uiso 1 1 calc
H4B H 1.0184 0.1573 0.5357 0.080 Uiso 1 1 calc
C5 C 1.3439(13) 0.3684(14) 0.4916(12) 0.048(3) Uani 1 1 d
H5A H 1.3266 0.4724 0.4718 0.080 Uiso 1 1 calc
H5B H 1.4446 0.3541 0.4862 0.080 Uiso 1 1 calc
C6 C 1.2273(13) 0.2578(14) 0.6532(11) 0.051(3) Uani 1 1 d
H6A H 1.2780 0.2031 0.7199 0.080 Uiso 1 1 calc
H6B H 1.1564 0.3152 0.6995 0.080 Uiso 1 1 calc
C7 C 1.4388(12) 0.4541(12) 0.2113(11) 0.043(2) Uani 1 1 d
H7A H 1.5393 0.4466 0.2070 0.080 Uiso 1 1 calc
H7B H 1.4134 0.5550 0.1984 0.080 Uiso 1 1 calc
C8 C 1.4414(11) 0.4373(12) 0.0740(11) 0.042(2) Uani 1 1 d
H8A H 1.4688 0.3381 0.0825 0.080 Uiso 1 1 calc
H8B H 1.3430 0.4484 0.0727 0.080 Uiso 1 1 calc

loop_
_atom_site_aniso_label
_atom_site_aniso_U_11
_atom_site_aniso_U_22
_atom_site_aniso_U_33
_atom_site_aniso_U_23
_atom_site_aniso_U_13
_atom_site_aniso_U_12
I1 0.0425(4) 0.0421(4) 0.0375(3) -0.0170(3) -0.0150(3) -0.0046(3)
I2 0.0480(4) 0.0509(4) 0.0359(4) -0.0213(3) -0.0047(3) -0.0037(3)
I3 0.0541(4) 0.0500(4) 0.0348(4) -0.0058(3) -0.0193(3) -0.0040(3)
Br1 0.0397(5) 0.0367(5) 0.0594(6) -0.0287(5) -0.0276(4) 0.0047(4)
Cu1 0.0798(11) 0.0649(10) 0.0441(8) -0.0209(8) -0.0104(8) 0.0137(9)
Cu2 0.0616(8) 0.0552(8) 0.0274(6) -0.0115(6) -0.0118(6) -0.0186(7)
Cu3 0.0655(10) 0.0802(12) 0.0449(9) -0.0136(8) -0.0194(8) 0.0132(9)
N1 0.035(4) 0.034(4) 0.021(3) -0.007(3) -0.013(3) 0.000(3)
N2 0.038(4) 0.031(4) 0.024(4) -0.006(3) -0.011(3) -0.008(3)
C1 0.046(5) 0.036(5) 0.036(5) -0.014(4) -0.003(4) 0.000(4)
C2 0.108(11) 0.031(5) 0.032(6) -0.007(5) -0.005(6) -0.004(6)
C3 0.038(5) 0.059(7) 0.024(5) 0.003(4) -0.010(4) -0.003(5)
C4 0.038(6) 0.098(11) 0.036(6) -0.004(6) -0.011(5) -0.017(6)
C5 0.059(6) 0.055(6) 0.028(5) -0.017(5) -0.014(4) -0.018(5)
C6 0.063(7) 0.059(7) 0.026(5) -0.016(5) -0.009(4) -0.037(5)
C7 0.046(5) 0.044(5) 0.019(4) -0.006(4) -0.003(4) -0.009(4)
C8 0.044(5) 0.049(6) 0.023(4) -0.012(4) -0.007(4) -0.014(4)

loop_
_atom_type_symbol
_atom_type_description
_atom_type_scat_dispersion_real
_atom_type_scat_dispersion_imag
_atom_type_scat_source
C C 0.0033 0.0016 'International Tables Vol C Tables 4.2.6.8 and 6.1.1.4'
H H 0.0000 0.0000 'International Tables Vol C Tables 4.2.6.8 and 6.1.1.4'
N N 0.0061 0.0033 'International Tables Vol C Tables 4.2.6.8 and 6.1.1.4'
Cu Cu 0.3201 1.2651 'International Tables Vol C Tables 4.2.6.8 and 6.1.1.4'
Br Br -0.2901 2.4595 'International Tables Vol C Tables 4.2.6.8 and 6.1.1.4'
I I -0.4742 1.8119 'International Tables Vol C Tables 4.2.6.8 and 6.1.1.4'

loop_
_geom_angle_atom_site_label_1
_geom_angle_atom_site_label_2
_geom_angle_atom_site_label_3
_geom_angle
_geom_angle_site_symmetry_1
_geom_angle_site_symmetry_3
Cu2 I1 Cu2 58.68(5) . 2_757
Cu2 I1 Cu3 107.05(6) . .
Cu2 I1 Cu3 70.51(5) 2_757 .
Cu2 I1 Cu1 70.27(5) . .
Cu2 I1 Cu1 108.84(5) 2_757 .
Cu3 I1 Cu1 176.83(6) . .
Cu1 I2 Cu1 60.11(8) 2_747 .
Cu3 I3 Cu3 60.31(8) . 2_857
Cu2 Br1 Cu3 79.08(7) . 2_757
Cu2 Br1 Cu1 78.75(7) . .
Cu3 Br1 Cu1 129.38(7) 2_757 .
Br1 Cu1 I2 116.14(8) . 2_747
Br1 Cu1 Cu1 129.73(14) . 2_747
I2 Cu1 Cu1 60.67(7) 2_747 2_747
Br1 Cu1 I2 101.62(8) . .
I2 Cu1 I2 119.89(8) 2_747 .
Cu1 Cu1 I2 59.21(7) 2_747 .
Br1 Cu1 I1 101.92(7) . .
I2 Cu1 I1 110.20(8) 2_747 .
Cu1 Cu1 I1 127.11(13) 2_747 .
I2 Cu1 I1 105.05(7) . .
N2 Cu2 Br1 107.8(2) . .
N2 Cu2 Cu2 121.7(2) . 2_757
Br1 Cu2 Cu2 130.45(9) . 2_757
N2 Cu2 I1 106.1(2) . .
Br1 Cu2 I1 108.99(6) . .
Cu2 Cu2 I1 61.04(7) 2_757 .
N2 Cu2 I1 103.7(2) . 2_757
Br1 Cu2 I1 108.08(6) . 2_757
Cu2 Cu2 I1 60.28(7) 2_757 2_757
I1 Cu2 I1 121.32(5) . 2_757
Br1 Cu3 I3 119.03(9) 2_757 .
Br1 Cu3 Cu3 130.00(14) 2_757 2_857
I3 Cu3 Cu3 60.98(7) . 2_857
Br1 Cu3 I3 99.46(7) 2_757 2_857
I3 Cu3 I3 119.69(8) . 2_857
Cu3 Cu3 I3 58.71(8) 2_857 2_857
Br1 Cu3 I1 102.29(7) 2_757 .
I3 Cu3 I1 108.41(8) . .
Cu3 Cu3 I1 126.03(12) 2_857 .
I3 Cu3 I1 106.01(8) 2_857 .
C1 N1 C5 109.7(8) . .
C1 N1 C7 111.3(7) . .
C5 N1 C7 107.8(7) . .
C1 N1 C3 108.8(8) . .
C5 N1 C3 108.4(8) . .
C7 N1 C3 110.8(7) . .
C4 N2 C6 109.5(10) . .
C4 N2 C2 106.3(10) . .
C6 N2 C2 106.9(10) . .
C4 N2 Cu2 112.8(6) . .
C6 N2 Cu2 108.0(6) . .
C2 N2 Cu2 113.1(6) . .
N1 C1 C2 109.1(8) . .
N1 C1 H1A 109.9 . .
C2 C1 H1A 109.9 . .
N1 C1 H1B 109.9 . .
C2 C1 H1B 109.9 . .
H1A C1 H1B 108.3 . .
N2 C2 C1 112.3(9) . .
N2 C2 H2A 109.2 . .
C1 C2 H2A 109.2 . .
N2 C2 H2B 109.2 . .
C1 C2 H2B 109.2 . .
H2A C2 H2B 107.9 . .
N1 C3 C4 108.3(9) . .
N1 C3 H3A 110.0 . .
C4 C3 H3A 110.0 . .
N1 C3 H3B 110.0 . .
C4 C3 H3B 110.0 . .
H3A C3 H3B 108.4 . .
N2 C4 C3 112.2(9) . .
N2 C4 H4A 109.2 . .
C3 C4 H4A 109.2 . .
N2 C4 H4B 109.2 . .
C3 C4 H4B 109.2 . .
H4A C4 H4B 107.9 . .
N1 C5 C6 108.4(8) . .
N1 C5 H5A 110.0 . .
C6 C5 H5A 110.0 . .
N1 C5 H5B 110.0 . .
C6 C5 H5B 110.0 . .
H5A C5 H5B 108.4 . .
N2 C6 C5 112.7(8) . .
N2 C6 H6A 109.1 . .
C5 C6 H6A 109.1 . .
N2 C6 H6B 109.1 . .
C5 C6 H6B 109.1 . .
H6A C6 H6B 107.8 . .
N1 C7 C8 114.7(8) . .
N1 C7 H7A 108.6 . .
C8 C7 H7A 108.6 . .
N1 C7 H7B 108.6 . .
C8 C7 H7B 108.6 . .
H7A C7 H7B 107.6 . .
C8 C8 C7 106.3(10) 2_865 .
C8 C8 H8A 110.5 2_865 .
C7 C8 H8A 110.5 . .
C8 C8 H8B 110.5 2_865 .
C7 C8 H8B 110.5 . .
H8A C8 H8B 108.7 . .

loop_
_geom_bond_atom_site_label_1
_geom_bond_atom_site_label_2
_geom_bond_distance
_geom_bond_site_symmetry_2
I1 Cu2 2.675(2) .
I1 Cu2 2.694(2) 2_757
I1 Cu3 2.864(2) .
I1 Cu1 2.883(2) .
I2 Cu1 2.593(2) 2_747
I2 Cu1 2.631(2) .
I3 Cu3 2.583(2) .
I3 Cu3 2.644(2) 2_857
Br1 Cu2 2.5068(17) .
Br1 Cu3 2.538(2) 2_757
Br1 Cu1 2.542(2) .
Cu1 I2 2.593(2) 2_747
Cu1 Cu1 2.617(4) 2_747
Cu2 N2 2.104(7) .
Cu2 Cu2 2.631(3) 2_757
Cu2 I1 2.694(2) 2_757
Cu3 Br1 2.538(2) 2_757
Cu3 Cu3 2.626(4) 2_857
Cu3 I3 2.644(2) 2_857
N1 C1 1.475(13) .
N1 C5 1.507(12) .
N1 C7 1.511(11) .
N1 C3 1.523(13) .
N2 C4 1.473(15) .
N2 C6 1.479(12) .
N2 C2 1.488(15) .
C1 C2 1.524(15) .
C1 H1A 0.9700 .
C1 H1B 0.9700 .
C2 H2A 0.9700 .
C2 H2B 0.9700 .
C3 C4 1.531(15) .
C3 H3A 0.9700 .
C3 H3B 0.9700 .
C4 H4A 0.9700 .
C4 H4B 0.9700 .
C5 C6 1.527(14) .
C5 H5A 0.9700 .
C5 H5B 0.9700 .
C6 H6A 0.9700 .
C6 H6B 0.9700 .
C7 C8 1.532(14) .
C7 H7A 0.9700 .
C7 H7B 0.9700 .
C8 C8 1.523(18) 2_865
C8 H8A 0.9700 .
C8 H8B 0.9700 .
